data_6000266
loop_
_publ_author_name
'Atou, T.'
'Chiba, H.'
'Ohoyama, K.'
'Yamaguchi, Y.'
'Syono, Y.'

_publ_section_title
;
 Structure determination of ferromagnetic perovskite BiMnO3
;
_journal_name_full 'Journal of Solid State Chemistry'
_journal_page_first 639
_journal_page_last 642
_journal_paper_doi 10.1006/jssc.1999.8267
_journal_volume 145
_journal_year 1999
_chemical_formula_sum 'Bi Mn O3'
_space_group_name_H-M_alt 'C 1 2 1'
_cell_angle_alpha 90.000
_cell_angle_beta 110.667
_cell_angle_gamma 90.000
_cell_length_a 9.5323
_cell_length_b 5.6064
_cell_length_c 9.8535
_cell_volume 492.70
_cod_database_code 6000266

loop_
_atom_site_label
_atom_site_fract_x
_atom_site_fract_y
_atom_site_fract_z
? ? ? ?
